data_4030420
loop_
_publ_author_name
'Amoros, P.'
'Beltran-Porter, A.'
'Villeneuve, G.'
'Beltran-Porter, D.'

_publ_section_title
;
 Vanadyl dihydrogenoarsenate, VO(H2AsO4)2 : crystal structure and
 superexchange pathways
;
_journal_name_full 'European Journal of Solid State and Inorganic Chemistry'
_journal_page_first 257
_journal_page_last 272
_journal_volume 29
_journal_year 1992
_chemical_formula_sum 'As2 H4 O9 V'
_chemical_formula_weight 348.81
_space_group_IT_number 130
_symmetry_cell_setting tetragonal
_symmetry_Int_Tables_number 130
_symmetry_space_group_name_Hall '-P 4a 2ac'
_symmetry_space_group_name_H-M 'P 4/n c c :2'
_cell_angle_alpha 90
_cell_angle_beta 90
_cell_angle_gamma 90
_cell_formula_units_Z 4
_cell_length_a 9.1363(4)
_cell_length_b 9.1363(4)
_cell_length_c 8.1492(5)
_cell_volume 680.23(6)
_diffrn_ambient_temperature 293
_diffrn_radiation_probe x-ray
_diffrn_radiation_type CuK\a
_diffrn_radiation_wavelength 1.542
_exptl_absorpt_coefficient_mu 23.415
_exptl_crystal_density_diffrn 3.406
_exptl_crystal_F_000 660
_pd_proc_ls_prof_R_factor 0.0694
_pd_proc_ls_prof_wR_factor 0.0796
_refine_ls_number_reflns 586
_refine_ls_R_I_factor 0.0408
_cod_data_source_file EJSSIC-1992-29-257-272.cif
_cod_data_source_block VO(H2AsO4)2
_cod_original_cell_volume 680.23(7)
_cod_original_sg_symbol_H-M 'P 4/n c c'
_cod_original_formula_sum 'H4 As2 O9 V'
_cod_database_code 4030420

loop_
_symmetry_equiv_pos_site_id
_symmetry_equiv_pos_as_xyz
1 x,y,z
2 1/2-y,x,z
3 1/2-x,1/2-y,z
4 y,1/2-x,z
5 1/2+x,-y,1/2-z
6 1/2+y,1/2+x,1/2-z
7 -x,1/2+y,1/2-z
8 -y,-x,1/2-z
9 -x,-y,-z
10 1/2+y,-x,-z
11 1/2+x,1/2+y,-z
12 -y,1/2+x,-z
13 1/2-x,y,1/2+z
14 1/2-y,1/2-x,1/2+z
15 x,1/2-y,1/2+z
16 y,x,1/2+z

loop_
_atom_site_label
_atom_site_type_symbol
_atom_site_thermal_displace_type
_atom_site_fract_x
_atom_site_fract_y
_atom_site_fract_z
_atom_site_occupancy
_atom_site_U_iso_or_equiv
As As Uiso -0.03373(6) 0.03373(3) 0.25000 1.000 0.0048(1)
V1A V Uiso 0.25000 0.25000 0.1969(3) 0.86(2) 0.0048(1)
O1 O Uiso 0.1487(2) 0.0626(3) 0.2450(7) 1.000 0.0129(9)
V1B V Uiso 0.25000 0.25000 -0.1969(3) 0.14(2) 0.0048(1)
O2 O Uiso 0.8834(6) 0.1173(7) 0.0757(4) 1.000 0.0119(9)
O3 O Uiso 0.25000 0.25000 -0.0030(10) 1.000 0.0127(13)
H H Uiso 0.731(6) 0.168(4) 0.158(4) 1.000 0.0380

loop_
_atom_type_symbol
_atom_type_description
_atom_type_scat_dispersion_real
_atom_type_scat_dispersion_imag
_atom_type_scat_source
As As -0.9300 1.0051 ' International Tables Vol C Tables 4.2.6.8 and 6.1.1.4'
H H 0.0000 0.0000 ' International Tables Vol C Tables 4.2.6.8 and 6.1.1.4'
O O 0.0492 0.0322 ' International Tables Vol C Tables 4.2.6.8 and 6.1.1.4'
V V 0.0687 2.1097 ' International Tables Vol C Tables 4.2.6.8 and 6.1.1.4'

loop_
_geom_angle_atom_site_label_1
_geom_angle_atom_site_label_2
_geom_angle_atom_site_label_3
_geom_angle
_geom_angle_site_symmetry_1
_geom_angle_site_symmetry_3
_geom_angle_publ_flag
O1 As O2 109.5(2) . 1_455 yes
O1 As O1 108.01(13) . 8_555 yes
O1 As O2 112.1(3) . 8_565 yes
O1 As O2 112.1(3) 8_555 1_455 yes
O2 As O2 105.8(2) 1_455 8_565 yes
O1 As O2 109.5(2) 8_555 8_565 yes
O1 V1A O3 101.39(18) . . yes
O1 V1A O1 87.77(10) . 2_555 yes
O1 V1A O1 157.2(3) . 3_555 yes
O1 V1A O1 87.77(10) . 4_555 yes
O1 V1A O3 101.39(18) 2_555 . yes
O1 V1A O3 101.39(18) 3_555 . yes
O1 V1A O3 101.39(18) 4_555 . yes
O1 V1A O1 87.77(10) 2_555 3_555 yes
O1 V1A O1 157.2(3) 2_555 4_555 yes
O1 V1A O1 87.77(10) 3_555 4_555 yes
O1 V1B O1 152.7(3) 13_554 15_554 yes
O1 V1B O1 86.80(10) 13_554 16_554 yes
O1 V1B O3 103.67(17) 13_554 . yes
O1 V1B O3 103.67(17) 14_554 . yes
O1 V1B O3 103.67(17) 15_554 . yes
O1 V1B O3 103.67(17) 16_554 . yes
O1 V1B O1 86.80(10) 13_554 14_554 yes
O1 V1B O1 152.7(3) 14_554 16_554 yes
O1 V1B O1 86.80(10) 15_554 16_554 yes
O1 V1B O1 86.80(10) 14_554 15_554 yes
As O1 V1A 126.86(15) . . yes
As O1 V1B 125.74(16) . 13_555 yes

loop_
_geom_bond_atom_site_label_1
_geom_bond_atom_site_label_2
_geom_bond_distance
_geom_bond_site_symmetry_2
_geom_bond_publ_flag
As O1 1.6880(19) . yes
As O2 1.782(4) 1_455 yes
As O1 1.6880(19) 8_555 yes
As O2 1.782(4) 8_565 yes
V1A O1 1.985(3) . yes
V1A O3 1.629(9) . yes
V1A O1 1.985(3) 2_555 yes
V1A O1 1.985(3) 3_555 yes
V1A O1 1.985(3) 4_555 yes
V1B O3 1.580(9) . yes
V1B O1 2.003(3) 13_554 yes
V1B O1 2.003(3) 14_554 yes
V1B O1 2.003(3) 15_554 yes
V1B O1 2.003(3) 16_554 yes

loop_
_geom_torsion_atom_site_label_1
_geom_torsion_atom_site_label_2
_geom_torsion_atom_site_label_3
_geom_torsion_atom_site_label_4
_geom_torsion
_geom_torsion_site_symmetry_1
_geom_torsion_publ_flag
O2 As O1 V1A 45.5(4) 1_455 no
O1 As O1 V1A 167.8(4) 8_555 no
O2 As O1 V1A -71.5(4) 8_565 no
O3 V1A O1 As -83.1(4) . no
O1 V1A O1 As 175.7(4) 2_555 no
O1 V1A O1 As 96.9(4) 3_555 no
O1 V1A O1 As 18.1(4) 4_555 no
